data_2224026
loop_
_publ_author_name
'Dang, Yan-Qiu'

_publ_section_title
;Bis{2-(5-hydroxy-2-[1-(hydroxyimino)ethyl]phenolato-\k^2^<i>O</i>^1^,<i>N</i>}nickel(II)
 <i>N</i>,<i>N</i>-dimethylformamide disolvate
;
_journal_coeditor_code TK2537
_journal_issue 11
_journal_name_full 'Acta Crystallographica Section E'
_journal_page_first m1305
_journal_paper_doi 10.1107/S1600536809039257
_journal_volume 65
_journal_year 2009
_chemical_formula_iupac '[Ni (C8 H8 N O3)2], 2C3 H7 N O'
_chemical_formula_moiety 'C16 H16 N2 Ni O6, 2(C3 H7 N O)'
_chemical_formula_sum 'C22 H30 N4 Ni O8'
_chemical_formula_weight 537.21
_chemical_name_systematic
;
Bis{2-(5-hydroxy-2-[1-(hydroxyimino)ethyl]phenolato-
\k^2^<i>O</i>^1^,<i>N</i>}nickel(II) <i>N</i>,<i>N</i>-dimethylformamide
disolvate
;
_space_group_IT_number 14
_symmetry_cell_setting monoclinic
_symmetry_space_group_name_Hall '-P 2ybc'
_symmetry_space_group_name_H-M 'P 1 21/c 1'
_atom_sites_solution_hydrogens geom
_atom_sites_solution_primary direct
_atom_sites_solution_secondary difmap
_audit_creation_method SHELXL-97
_cell_angle_alpha 90
_cell_angle_beta 99.1290(10)
_cell_angle_gamma 90
_cell_formula_units_Z 2
_cell_length_a 13.2905(10)
_cell_length_b 5.8649(4)
_cell_length_c 15.9345(12)
_cell_measurement_reflns_used 5624
_cell_measurement_temperature 295(2)
_cell_measurement_theta_max 26.5
_cell_measurement_theta_min 2.2
_cell_volume 1226.32(16)
_computing_cell_refinement 'SAINT (Bruker, 2002)'
_computing_data_collection 'SMART (Bruker, 2002)'
_computing_data_reduction 'SAINT (Bruker, 2002)'
_computing_molecular_graphics 'ORTEP-3 (Farrugia, 1997)'
_computing_publication_material 'SHELXL97 (Sheldrick, 2008)'
_computing_structure_refinement 'SHELXL97 (Sheldrick, 2008)'
_computing_structure_solution 'SHELXS97 (Sheldrick, 2008)'
_diffrn_ambient_temperature 295(2)
_diffrn_measured_fraction_theta_full 0.995
_diffrn_measured_fraction_theta_max 0.995
_diffrn_measurement_device_type 'Bruker SMART APEX area-detector'
_diffrn_measurement_method '\f and \w'
_diffrn_radiation_monochromator graphite
_diffrn_radiation_source 'fine-focus sealed tube'
_diffrn_radiation_type MoK\a
_diffrn_radiation_wavelength 0.71073
_diffrn_reflns_av_R_equivalents 0.017
_diffrn_reflns_av_sigmaI/netI 0.020
_diffrn_reflns_limit_h_max 14
_diffrn_reflns_limit_h_min -16
_diffrn_reflns_limit_k_max 6
_diffrn_reflns_limit_k_min -7
_diffrn_reflns_limit_l_max 13
_diffrn_reflns_limit_l_min -19
_diffrn_reflns_number 6243
_diffrn_reflns_theta_full 26.0
_diffrn_reflns_theta_max 26.0
_diffrn_reflns_theta_min 2.6
_diffrn_standards_decay_% 0
_diffrn_standards_interval_count 0
_diffrn_standards_interval_time 0
_diffrn_standards_number 0
_exptl_absorpt_coefficient_mu 0.845
_exptl_absorpt_correction_T_max 0.786
_exptl_absorpt_correction_T_min 0.677
_exptl_absorpt_correction_type multi-scan
_exptl_absorpt_process_details '(SADABS, Bruker, 2002)'
_exptl_crystal_colour brown
_exptl_crystal_density_diffrn 1.455
_exptl_crystal_density_method 'not measured'
_exptl_crystal_description block
_exptl_crystal_F_000 564
_exptl_crystal_size_max 0.50
_exptl_crystal_size_mid 0.40
_exptl_crystal_size_min 0.30
_refine_diff_density_max 0.25
_refine_diff_density_min -0.20
_refine_ls_extinction_method none
_refine_ls_goodness_of_fit_ref 1.04
_refine_ls_hydrogen_treatment constr
_refine_ls_matrix_type full
_refine_ls_number_parameters 160
_refine_ls_number_reflns 2398
_refine_ls_number_restraints 0
_refine_ls_restrained_S_all 1.04
_refine_ls_R_factor_all 0.034
_refine_ls_R_factor_gt 0.028
_refine_ls_shift/su_max_lt 0.001
_refine_ls_shift/su_mean 0.000
_refine_ls_structure_factor_coef Fsqd
_refine_ls_weighting_details 'calc w=1/[\s^2^(Fo^2^)+(0.0436P)^2^+0.4293P] where P=(Fo^2^+2Fc^2^)/3'
_refine_ls_weighting_scheme calc
_refine_ls_wR_factor_gt 0.079
_refine_ls_wR_factor_ref 0.083
_reflns_number_gt 2067
_reflns_number_total 2398
_reflns_threshold_expression I>2\s(I)
_cod_data_source_file tk2537.cif
_cod_data_source_block I
_cod_original_sg_symbol_H-M 'P 21/c'
_cod_database_code 2224026
_cod_database_fobs_code 2224026

loop_
_symmetry_equiv_pos_as_xyz
'x, y, z'
'-x, y+1/2, -z+1/2'
'-x, -y, -z'
'x, -y-1/2, z-1/2'

loop_
_atom_site_type_symbol
_atom_site_label
_atom_site_fract_x
_atom_site_fract_y
_atom_site_fract_z
_atom_site_U_iso_or_equiv
_atom_site_adp_type
_atom_site_calc_flag
_atom_site_refinement_flags
_atom_site_occupancy
_atom_site_disorder_assembly
_atom_site_disorder_group
Ni Ni1 0.0000 0.0000 0.0000 0.03529(12) Uani d S 1 . .
O O1 0.36927(11) 0.3031(3) 0.28775(9) 0.0573(4) Uani d . 1 . .
H H1 0.3831 0.4080 0.3217 0.086 Uiso calc R 1 . .
O O2 0.11298(11) 0.0218(2) 0.08068(10) 0.0512(4) Uani d . 1 . .
O O3 -0.16273(10) 0.2912(3) 0.00960(10) 0.0600(4) Uani d . 1 . .
H H3 -0.1806 0.1977 -0.0281 0.090 Uiso calc R 1 . .
O O4 0.45924(14) 0.6291(3) 0.38447(11) 0.0733(5) Uani d . 1 . .
N N1 -0.06182(11) 0.2487(3) 0.04612(10) 0.0401(4) Uani d . 1 . .
N N2 0.57279(13) 0.9128(3) 0.41807(11) 0.0477(4) Uani d . 1 . .
C C1 0.14012(14) 0.1839(3) 0.13806(11) 0.0370(4) Uani d . 1 . .
C C2 0.23725(14) 0.1673(3) 0.18586(11) 0.0412(4) Uani d . 1 . .
H H2 0.2786 0.0444 0.1773 0.049 Uiso calc R 1 . .
C C3 0.27296(14) 0.3301(3) 0.24559(12) 0.0412(4) Uani d . 1 . .
C C4 0.21144(16) 0.5124(3) 0.26013(14) 0.0472(5) Uani d . 1 . .
H H4 0.2350 0.6225 0.3005 0.057 Uiso calc R 1 . .
C C5 0.11510(16) 0.5279(3) 0.21400(13) 0.0444(4) Uani d . 1 . .
H H5 0.0744 0.6507 0.2241 0.053 Uiso calc R 1 . .
C C6 0.07536(14) 0.3672(3) 0.15236(11) 0.0359(4) Uani d . 1 . .
C C7 -0.02770(14) 0.3901(3) 0.10657(11) 0.0371(4) Uani d . 1 . .
C C8 -0.09685(17) 0.5748(4) 0.12913(15) 0.0539(5) Uani d . 1 . .
H H8A -0.1664 0.5247 0.1164 0.081 Uiso calc R 1 . .
H H8B -0.0880 0.7094 0.0968 0.081 Uiso calc R 1 . .
H H8C -0.0804 0.6085 0.1887 0.081 Uiso calc R 1 . .
C C9 0.62892(19) 0.7952(4) 0.49118(15) 0.0622(6) Uani d . 1 . .
H H9A 0.6381 0.8958 0.5393 0.093 Uiso calc R 1 . .
H H9B 0.6943 0.7492 0.4787 0.093 Uiso calc R 1 . .
H H9C 0.5914 0.6631 0.5038 0.093 Uiso calc R 1 . .
C C10 0.60887(19) 1.1364(4) 0.39838(18) 0.0678(7) Uani d . 1 . .
H H10A 0.6067 1.2368 0.4456 0.102 Uiso calc R 1 . .
H H10B 0.5662 1.1957 0.3490 0.102 Uiso calc R 1 . .
H H10C 0.6777 1.1248 0.3875 0.102 Uiso calc R 1 . .
C C11 0.49409(16) 0.8175(4) 0.37059(14) 0.0533(5) Uani d . 1 . .
H H11 0.4626 0.8977 0.3233 0.064 Uiso calc R 1 . .

loop_
_atom_site_aniso_label
_atom_site_aniso_U_11
_atom_site_aniso_U_22
_atom_site_aniso_U_33
_atom_site_aniso_U_12
_atom_site_aniso_U_13
_atom_site_aniso_U_23
Ni1 0.03338(19) 0.0364(2) 0.03341(19) 0.00408(13) -0.00300(12) -0.00579(13)
O1 0.0471(8) 0.0590(9) 0.0575(9) 0.0005(7) -0.0175(7) -0.0137(7)
O2 0.0461(8) 0.0486(8) 0.0520(8) 0.0128(6) -0.0136(6) -0.0206(6)
O3 0.0393(8) 0.0685(10) 0.0646(10) 0.0185(7) -0.0148(7) -0.0263(8)
O4 0.0707(11) 0.0620(11) 0.0790(12) -0.0240(9) -0.0133(9) -0.0079(9)
N1 0.0331(8) 0.0433(8) 0.0408(8) 0.0070(6) -0.0033(6) -0.0046(7)
N2 0.0420(9) 0.0450(9) 0.0548(10) -0.0038(7) 0.0031(7) -0.0094(8)
C1 0.0397(9) 0.0376(9) 0.0319(9) -0.0009(8) 0.0000(7) -0.0030(7)
C2 0.0403(10) 0.0417(10) 0.0394(10) 0.0037(8) -0.0005(8) -0.0039(8)
C3 0.0404(10) 0.0440(10) 0.0364(9) -0.0059(8) -0.0018(8) 0.0010(8)
C4 0.0500(11) 0.0434(11) 0.0453(11) -0.0072(9) -0.0013(9) -0.0120(8)
C5 0.0466(11) 0.0396(10) 0.0460(11) 0.0014(8) 0.0041(9) -0.0084(8)
C6 0.0391(9) 0.0363(9) 0.0319(9) -0.0004(7) 0.0046(7) -0.0007(7)
C7 0.0415(10) 0.0370(10) 0.0330(9) 0.0036(8) 0.0069(7) -0.0004(7)
C8 0.0506(12) 0.0528(12) 0.0563(13) 0.0135(10) 0.0025(10) -0.0134(10)
C9 0.0567(13) 0.0743(16) 0.0517(13) -0.0062(12) -0.0034(10) -0.0073(11)
C10 0.0595(14) 0.0498(13) 0.0917(19) -0.0088(11) 0.0048(13) -0.0066(12)
C11 0.0470(11) 0.0536(12) 0.0553(12) -0.0024(10) -0.0046(9) -0.0093(10)

loop_
_atom_type_symbol
_atom_type_description
_atom_type_scat_dispersion_real
_atom_type_scat_dispersion_imag
_atom_type_scat_source
C C 0.0033 0.0016 'International Tables Vol C Tables 4.2.6.8 and 6.1.1.4'
H H 0.0000 0.0000 'International Tables Vol C Tables 4.2.6.8 and 6.1.1.4'
N N 0.0061 0.0033 'International Tables Vol C Tables 4.2.6.8 and 6.1.1.4'
O O 0.0106 0.0060 'International Tables Vol C Tables 4.2.6.8 and 6.1.1.4'
Ni Ni 0.3393 1.1124 'International Tables Vol C Tables 4.2.6.8 and 6.1.1.4'

loop_
_geom_angle_atom_site_label_1
_geom_angle_atom_site_label_2
_geom_angle_atom_site_label_3
_geom_angle_site_symmetry_1
_geom_angle_site_symmetry_3
_geom_angle
_geom_angle_publ_flag
O2 Ni1 O2 3 . 180.00(14) ?
O2 Ni1 N1 3 3 91.84(6) ?
O2 Ni1 N1 . 3 88.16(6) ?
O2 Ni1 N1 3 . 88.16(6) ?
O2 Ni1 N1 . . 91.84(6) ?
N1 Ni1 N1 3 . 180.00(11) ?
C3 O1 H1 . . 109.5 ?
C1 O2 Ni1 . . 129.80(12) ?
N1 O3 H3 . . 109.5 ?
C7 N1 O3 . . 113.25(14) ?
C7 N1 Ni1 . . 131.56(13) ?
O3 N1 Ni1 . . 115.19(11) ?
C11 N2 C10 . . 121.4(2) ?
C11 N2 C9 . . 121.3(2) ?
C10 N2 C9 . . 117.25(18) ?
O2 C1 C2 . . 116.94(16) ?
O2 C1 C6 . . 123.20(16) ?
C2 C1 C6 . . 119.86(16) ?
C3 C2 C1 . . 121.11(17) ?
C3 C2 H2 . . 119.4 ?
C1 C2 H2 . . 119.4 ?
O1 C3 C2 . . 117.08(17) ?
O1 C3 C4 . . 122.81(17) ?
C2 C3 C4 . . 120.11(17) ?
C5 C4 C3 . . 119.03(17) ?
C5 C4 H4 . . 120.5 ?
C3 C4 H4 . . 120.5 ?
C4 C5 C6 . . 123.04(18) ?
C4 C5 H5 . . 118.5 ?
C6 C5 H5 . . 118.5 ?
C5 C6 C1 . . 116.83(17) ?
C5 C6 C7 . . 120.64(16) ?
C1 C6 C7 . . 122.52(16) ?
N1 C7 C6 . . 120.30(16) ?
N1 C7 C8 . . 118.96(17) ?
C6 C7 C8 . . 120.74(16) ?
C7 C8 H8A . . 109.5 ?
C7 C8 H8B . . 109.5 ?
H8A C8 H8B . . 109.5 ?
C7 C8 H8C . . 109.5 ?
H8A C8 H8C . . 109.5 ?
H8B C8 H8C . . 109.5 ?
N2 C9 H9A . . 109.5 ?
N2 C9 H9B . . 109.5 ?
H9A C9 H9B . . 109.5 ?
N2 C9 H9C . . 109.5 ?
H9A C9 H9C . . 109.5 ?
H9B C9 H9C . . 109.5 ?
N2 C10 H10A . . 109.5 ?
N2 C10 H10B . . 109.5 ?
H10A C10 H10B . . 109.5 ?
N2 C10 H10C . . 109.5 ?
H10A C10 H10C . . 109.5 ?
H10B C10 H10C . . 109.5 ?
O4 C11 N2 . . 124.5(2) ?
O4 C11 H11 . . 117.8 ?
N2 C11 H11 . . 117.8 ?

loop_
_geom_bond_atom_site_label_1
_geom_bond_atom_site_label_2
_geom_bond_site_symmetry_2
_geom_bond_distance
_geom_bond_publ_flag
Ni1 O2 3 1.8197(14) ?
Ni1 O2 . 1.8197(14) ?
Ni1 N1 3 1.8801(15) ?
Ni1 N1 . 1.8801(15) ?
O1 C3 . 1.357(2) ?
O1 H1 . 0.8200 ?
O2 C1 . 1.328(2) ?
O3 N1 . 1.3970(19) ?
O3 H3 . 0.8200 ?
O4 C11 . 1.232(3) ?
N1 C7 . 1.297(2) ?
N2 C11 . 1.315(3) ?
N2 C10 . 1.447(3) ?
N2 C9 . 1.454(3) ?
C1 C2 . 1.394(2) ?
C1 C6 . 1.418(2) ?
C2 C3 . 1.378(3) ?
C2 H2 . 0.9300 ?
C3 C4 . 1.387(3) ?
C4 C5 . 1.375(3) ?
C4 H4 . 0.9300 ?
C5 C6 . 1.403(3) ?
C5 H5 . 0.9300 ?
C6 C7 . 1.452(2) ?
C7 C8 . 1.501(3) ?
C8 H8A . 0.9600 ?
C8 H8B . 0.9600 ?
C8 H8C . 0.9600 ?
C9 H9A . 0.9600 ?
C9 H9B . 0.9600 ?
C9 H9C . 0.9600 ?
C10 H10A . 0.9600 ?
C10 H10B . 0.9600 ?
C10 H10C . 0.9600 ?
C11 H11 . 0.9300 ?

loop_
_geom_hbond_atom_site_label_D
_geom_hbond_atom_site_label_H
_geom_hbond_atom_site_label_A
_geom_hbond_site_symmetry_A
_geom_hbond_distance_DH
_geom_hbond_distance_HA
_geom_hbond_distance_DA
_geom_hbond_angle_DHA
O1 H1 O4 . 0.82 1.84 2.622(2) 159
O3 H3 O2 3 0.82 1.85 2.4857(19) 134
